data_7214502
loop_
_publ_author_name
'Jones, Andrew O. F.'
'Leech, Charlotte K.'
'McIntyre, Garry J.'
'Wilson, Chick C.'
'Thomas, Lynne H.'

_publ_section_title
;
 Engineering short, strong hydrogen bonds in urea di-carboxylic acid
 complexes
;
_journal_issue 35
_journal_name_full CrystEngComm
_journal_page_first 8177
_journal_paper_doi 10.1039/C4CE00587B
_journal_volume 16
_journal_year 2014
_chemical_formula_sum 'C6 H14 N4 O6'
_chemical_formula_weight 238.20
_chemical_name_common
;
 bis(urea) succinic acid
;
_chemical_name_systematic
;
 bis(urea) butanedioic acid
;
_space_group_IT_number 14
_symmetry_cell_setting monoclinic
_symmetry_space_group_name_Hall '-P 2ybc'
_symmetry_space_group_name_H-M 'P 1 21/c 1'
_atom_sites_solution_hydrogens geom
_atom_sites_solution_primary direct
_atom_sites_solution_secondary difmap
_audit_creation_method SHELXL-97
_cell_angle_alpha 90.00
_cell_angle_beta 96.660(4)
_cell_angle_gamma 90.00
_cell_formula_units_Z 2
_cell_length_a 5.6400(6)
_cell_length_b 8.2600(10)
_cell_length_c 12.2800(13)
_cell_measurement_reflns_used 250
_cell_measurement_temperature 300
_cell_volume 568.22(11)
_computing_cell_refinement 'lauegen (CCP4)'
_computing_data_collection 'VIVALDI (MAATEL)'
_computing_data_reduction 'argonne_boxes, laue4 (Piltz, 2011)'
_computing_molecular_graphics 'Mercury (McRae, 2006)'
_computing_publication_material 'WINGX (Farrugia, 1999)'
_computing_structure_refinement 'SHELXL-97 (Sheldrick, 2008)'
_diffrn_ambient_temperature 300
_diffrn_detector_area_resol_mean 0.7
_diffrn_measurement_device_type VIVALDI
_diffrn_measurement_method 'Laue patterns at 10 orientations'
_diffrn_radiation_monochromator none
_diffrn_radiation_source 'ILL reactor source, thermal guide'
_diffrn_radiation_type neutron
_diffrn_radiation_wavelength 0.80-5.20
_diffrn_reflns_av_R_equivalents 0.1155
_diffrn_reflns_av_sigmaI/netI 0.0481
_diffrn_reflns_limit_h_max 7
_diffrn_reflns_limit_h_min -7
_diffrn_reflns_limit_k_max 11
_diffrn_reflns_limit_k_min -11
_diffrn_reflns_limit_l_max 16
_diffrn_reflns_limit_l_min -16
_diffrn_reflns_number 8028
_diffrn_standards_number none
_exptl_absorpt_coefficient_mu 0.170
_exptl_absorpt_correction_type none
_exptl_crystal_colour colourless
_exptl_crystal_density_diffrn 1.392
_exptl_crystal_density_method 'not measured'
_exptl_crystal_description block
_exptl_crystal_F_000 120
_exptl_crystal_size_max 3.0
_exptl_crystal_size_mid 1.2
_exptl_crystal_size_min 0.4
_refine_diff_density_max 0.393
_refine_diff_density_min -0.288
_refine_diff_density_rms 0.077
_refine_ls_extinction_coef 0.005(4)
_refine_ls_extinction_expression Fc^*^=kFc[1+0.001xFc^2^\l^3^/sin(2\q)]^-1/4^
_refine_ls_extinction_method SHELXL
_refine_ls_goodness_of_fit_ref 1.368
_refine_ls_hydrogen_treatment refall
_refine_ls_matrix_type full
_refine_ls_number_parameters 137
_refine_ls_number_reflns 1049
_refine_ls_number_restraints 0
_refine_ls_restrained_S_all 1.368
_refine_ls_R_factor_all 0.0678
_refine_ls_R_factor_gt 0.0423
_refine_ls_shift/su_max 0.000
_refine_ls_shift/su_mean 0.000
_refine_ls_structure_factor_coef Fsqd
_refine_ls_weighting_details 'calc w=1/[\s^2^(Fo^2^)+(0.0300P)^2^+0.0000P] where P=(Fo^2^+2Fc^2^)/3'
_refine_ls_weighting_scheme calc
_refine_ls_wR_factor_gt 0.0746
_refine_ls_wR_factor_ref 0.0787
_reflns_number_gt 791
_reflns_number_total 1049
_reflns_threshold_expression >2\s(I)
_cod_data_source_file c4ce00587b2.cif
_cod_data_source_block usuc_rt
_cod_depositor_comments 'Adding full bibliography for 7214477--7214509.cif.'
_cod_original_sg_symbol_H-M P21/c
_cod_database_code 7214502

loop_
_symmetry_equiv_pos_as_xyz
'x, y, z'
'-x, y+1/2, -z+1/2'
'-x, -y, -z'
'x, -y-1/2, z-1/2'

loop_
_atom_site_label
_atom_site_type_symbol
_atom_site_fract_x
_atom_site_fract_y
_atom_site_fract_z
_atom_site_U_iso_or_equiv
_atom_site_adp_type
_atom_site_occupancy
_atom_site_symmetry_multiplicity
_atom_site_calc_flag
H2 H 0.9843(6) 0.6274(4) 0.4086(2) 0.0731(9) Uani 1 1 d
H7 H -0.0521(5) 0.4479(4) 0.0947(2) 0.0639(8) Uani 1 1 d
H3 H 0.8040(6) 0.4578(4) 0.4073(3) 0.0727(9) Uani 1 1 d
H6 H 0.0741(6) 0.4370(4) 0.2319(2) 0.0680(8) Uani 1 1 d
H4 H 0.5393(7) 0.7018(6) 0.1947(3) 0.0887(12) Uani 1 1 d
H1 H 0.4480(6) 0.7745(4) 0.4969(2) 0.0587(8) Uani 1 1 d
H5 H 0.4045(7) 0.5917(6) 0.2898(2) 0.0867(11) Uani 1 1 d
O1 O 0.7390(3) 0.6410(2) 0.62071(11) 0.0541(5) Uani 1 1 d
O3 O 0.2468(3) 0.63132(19) 0.03596(11) 0.0540(5) Uani 1 1 d
O2 O 0.5667(3) 0.7089(2) 0.45543(12) 0.0551(5) Uani 1 1 d
C2 C 0.9050(3) 0.54271(14) 0.46177(10) 0.0419(4) Uani 1 1 d
N2 N 0.0655(2) 0.48559(12) 0.15746(9) 0.0527(3) Uani 1 1 d
C1 C 0.7312(2) 0.63581(13) 0.52109(9) 0.0383(4) Uani 1 1 d
C3 C 0.2405(2) 0.58205(15) 0.13255(9) 0.0450(4) Uani 1 1 d
N1 N 0.4077(3) 0.62654(17) 0.21278(8) 0.0770(5) Uani 1 1 d

loop_
_atom_site_aniso_label
_atom_site_aniso_U_11
_atom_site_aniso_U_22
_atom_site_aniso_U_33
_atom_site_aniso_U_23
_atom_site_aniso_U_13
_atom_site_aniso_U_12
H2 0.080(2) 0.0807(19) 0.0619(16) 0.0235(15) 0.0233(17) 0.0199(16)
H7 0.063(2) 0.0756(17) 0.0513(14) 0.0091(11) -0.0019(14) -0.0187(13)
H3 0.071(2) 0.0829(17) 0.0595(15) -0.0261(14) -0.0131(16) 0.0165(15)
H6 0.078(2) 0.0810(18) 0.0446(14) 0.0123(12) 0.0070(15) -0.0134(16)
H4 0.084(3) 0.121(3) 0.0550(17) 0.0147(18) -0.0165(18) -0.047(2)
H1 0.064(2) 0.0682(14) 0.0407(13) -0.0045(10) -0.0059(13) 0.0198(14)
H5 0.085(3) 0.135(3) 0.0366(14) 0.0144(16) -0.0069(15) -0.018(2)
O1 0.0596(13) 0.0716(9) 0.0306(7) 0.0035(6) 0.0022(7) 0.0214(8)
O3 0.0586(12) 0.0693(9) 0.0311(7) 0.0112(6) -0.0073(7) -0.0268(7)
O2 0.0593(13) 0.0723(9) 0.0313(7) -0.0027(7) -0.0049(8) 0.0275(9)
C2 0.0443(9) 0.0490(6) 0.0317(5) 0.0011(5) 0.0008(6) 0.0103(6)
N2 0.0543(8) 0.0647(6) 0.0379(5) 0.0108(4) -0.0005(5) -0.0145(4)
C1 0.0415(8) 0.0428(5) 0.0296(5) 0.0011(4) 0.0002(5) 0.0051(5)
C3 0.0497(10) 0.0533(6) 0.0300(5) 0.0057(4) -0.0041(6) -0.0108(6)
N1 0.0816(10) 0.1090(9) 0.0351(6) 0.0144(5) -0.0166(6) -0.0457(7)

loop_
_atom_type_symbol
_atom_type_description
_atom_type_scat_dispersion_real
_atom_type_scat_dispersion_imag
_atom_type_scat_source
C C 0.0000 0.0000 'International Tables Vol C Tables 4.2.6.8 and 6.1.1.4'
H H 0.0000 0.0000 'International Tables Vol C Tables 4.2.6.8 and 6.1.1.4'
N N 0.0000 0.0000 'International Tables Vol C Tables 4.2.6.8 and 6.1.1.4'
O O 0.0000 0.0000 'International Tables Vol C Tables 4.2.6.8 and 6.1.1.4'

loop_
_geom_angle_atom_site_label_1
_geom_angle_atom_site_label_2
_geom_angle_atom_site_label_3
_geom_angle
_geom_angle_site_symmetry_1
_geom_angle_site_symmetry_3
C1 O2 H1 113.02(19) . .
C1 C2 C2 113.15(13) . 3_766
C1 C2 H2 107.40(19) . .
C2 C2 H2 111.2(2) 3_766 .
C1 C2 H3 107.8(2) . .
C2 C2 H3 111.4(2) 3_766 .
H2 C2 H3 105.6(3) . .
C3 N2 H7 116.71(19) . .
C3 N2 H6 119.6(2) . .
H7 N2 H6 122.5(3) . .
O1 C1 O2 122.94(16) . .
O1 C1 C2 123.77(12) . .
O2 C1 C2 113.28(12) . .
O3 C3 N2 120.85(11) . .
O3 C3 N1 120.81(13) . .
N2 C3 N1 118.33(11) . .
C3 N1 H4 118.70(19) . .
C3 N1 H5 122.4(3) . .
H4 N1 H5 118.9(3) . .

loop_
_geom_bond_atom_site_label_1
_geom_bond_atom_site_label_2
_geom_bond_distance
_geom_bond_site_symmetry_2
O1 C1 1.2198(17) .
O3 C3 1.2584(17) .
O2 C1 1.3047(17) .
O2 H1 1.039(5) .
C2 C1 1.4993(19) .
C2 C2 1.515(2) 3_766
C2 H2 1.088(4) .
C2 H3 1.084(3) .
N2 C3 1.3316(17) .
N2 H7 1.006(3) .
N2 H6 0.995(3) .
C3 N1 1.3340(14) .
N1 H4 1.013(5) .
N1 H5 0.990(3) .

loop_
_geom_hbond_atom_site_label_D
_geom_hbond_atom_site_label_H
_geom_hbond_atom_site_label_A
_geom_hbond_distance_DH
_geom_hbond_distance_HA
_geom_hbond_distance_DA
_geom_hbond_angle_DHA
_geom_hbond_site_symmetry_A
O2 H1 O3 1.039(5) 1.500(4) 2.527(3) 169.0(2) 4_576
N1 H4 O1 1.013(5) 2.004(5) 2.991(2) 164.2(3) 4_575
